data_1530959
loop_
_publ_author_name
'Vlasse, M.'
'Moutou, J.M.'
'Cervera-Marzal, M.'
'Chaminade, J.P.'
'Hagenmuller, P.'

_publ_section_title
;
 Structure de Na2 W O2 F4
;
_journal_name_full 'Revue de Chimie Minerale'
_journal_page_first 58
_journal_page_last 64
_journal_volume 19
_journal_year 1982
_chemical_formula_sum 'F4 Na2 O2 W'
_chemical_name_systematic 'Na2 W O2 F4'
_space_group_IT_number 60
_symmetry_space_group_name_Hall '-P 2n 2ab'
_symmetry_space_group_name_H-M 'P b c n'
_cell_angle_alpha 90
_cell_angle_beta 90
_cell_angle_gamma 90
_cell_formula_units_Z 4
_cell_length_a 5.074
_cell_length_b 18.253
_cell_length_c 5.437
_cell_volume 503.552
_citation_journal_id_ASTM RVCMA8
_cod_data_source_file Vlasse_RVCMA8_1982_801.cif
_cod_data_source_block F4Na2O2W1
_cod_original_cell_volume 503.5517
_cod_original_formula_sum 'F4 Na2 O2 W1'
_cod_database_code 1530959

loop_
_symmetry_equiv_pos_as_xyz
x,y,z
-x+1/2,-y+1/2,z+1/2
x+1/2,-y+1/2,-z
-x,y,-z+1/2
-x,-y,-z
x-1/2,y-1/2,-z-1/2
-x-1/2,y-1/2,z
x,-y,z-1/2

loop_
_atom_site_label
_atom_site_type_symbol
_atom_site_fract_x
_atom_site_fract_y
_atom_site_fract_z
_atom_site_occupancy
_atom_site_U_iso_or_equiv
Na2 Na+1 0 0.4438 0.25 1 0.0
Na1 Na+1 0 0.7705 0.25 1 0.0
F1 F-1 0.2899 0.3736 0.0393 1 0.0
O1 O-2 0.2279 0.0467 0.1184 1 0.0
F2 F-1 0.2014 0.1938 0.1062 1 0.0
W1 W+6 0 0.10708 0.25 1 0.0
